data_4033224
loop_
_publ_author_name
'Yuan, Kang'
'Wang, Xiang'
'Mellerup, Soren K.'
'Kozin, Igor'
'Wang, Suning'

_publ_section_title
;
 Spiro-BODIPYs with a Diaryl Chelate: Impact on Aggregation and
 Luminescence.
;
_journal_issue 24
_journal_name_full 'The Journal of organic chemistry'
_journal_page_first 13481
_journal_page_last 13487
_journal_paper_doi 10.1021/acs.joc.7b02602
_journal_volume 82
_journal_year 2017
_chemical_formula_sum 'C32 H29 B Cl2 N2 O'
_chemical_formula_weight 539.28
_space_group_crystal_system monoclinic
_space_group_IT_number 14
_space_group_name_Hall '-P 2yn'
_space_group_name_H-M_alt 'P 1 21/n 1'
_symmetry_space_group_name_Hall '-P 2yn'
_symmetry_space_group_name_H-M 'P 1 21/n 1'
_atom_sites_solution_hydrogens geom
_audit_creation_method SHELXL-2014/7
_cell_angle_alpha 90
_cell_angle_beta 100.057(2)
_cell_angle_gamma 90
_cell_formula_units_Z 4
_cell_length_a 8.9083(3)
_cell_length_b 14.5182(5)
_cell_length_c 21.1754(7)
_cell_measurement_reflns_used 4893
_cell_measurement_temperature 180(2)
_cell_measurement_theta_max 24.92
_cell_measurement_theta_min 2.41
_cell_volume 2696.59(16)
_computing_cell_refinement 'Bruker SAINT'
_computing_data_collection 'Bruker APEX2'
_computing_data_reduction 'Bruker SAINT'
_computing_molecular_graphics 'Bruker SHELXTL'
_computing_publication_material 'Bruker SHELXTL'
_computing_structure_refinement 'SHELXL-2014/7 (Sheldrick, 2014)'
_computing_structure_solution 'SHELXS-97 (Sheldrick 2008)'
_diffrn_ambient_temperature 180(2)
_diffrn_measured_fraction_theta_full 0.999
_diffrn_measured_fraction_theta_max 0.995
_diffrn_measurement_device_type 'Bruker APEX-II CCD'
_diffrn_measurement_method '\f and \w scans'
_diffrn_radiation_type MoK\a
_diffrn_radiation_wavelength 0.71073
_diffrn_reflns_av_R_equivalents 0.0435
_diffrn_reflns_av_unetI/netI 0.0494
_diffrn_reflns_Laue_measured_fraction_full 0.999
_diffrn_reflns_Laue_measured_fraction_max 0.995
_diffrn_reflns_limit_h_max 9
_diffrn_reflns_limit_h_min -11
_diffrn_reflns_limit_k_max 15
_diffrn_reflns_limit_k_min -18
_diffrn_reflns_limit_l_max 27
_diffrn_reflns_limit_l_min -26
_diffrn_reflns_number 23734
_diffrn_reflns_point_group_measured_fraction_full 0.999
_diffrn_reflns_point_group_measured_fraction_max 0.995
_diffrn_reflns_theta_full 25.242
_diffrn_reflns_theta_max 27.147
_diffrn_reflns_theta_min 1.709
_exptl_absorpt_coefficient_mu 0.270
_exptl_absorpt_correction_T_max 0.984
_exptl_absorpt_correction_T_min 0.968
_exptl_absorpt_correction_type multi-scan
_exptl_crystal_density_diffrn 1.328
_exptl_crystal_description BLOCK
_exptl_crystal_F_000 1128
_exptl_crystal_size_max 0.120
_exptl_crystal_size_mid 0.080
_exptl_crystal_size_min 0.060
_refine_diff_density_max 0.350
_refine_diff_density_min -0.415
_refine_diff_density_rms 0.051
_refine_ls_extinction_method none
_refine_ls_goodness_of_fit_ref 1.077
_refine_ls_hydrogen_treatment constr
_refine_ls_matrix_type full
_refine_ls_number_parameters 347
_refine_ls_number_reflns 5956
_refine_ls_number_restraints 0
_refine_ls_restrained_S_all 1.077
_refine_ls_R_factor_all 0.0785
_refine_ls_R_factor_gt 0.0449
_refine_ls_shift/su_max 0.001
_refine_ls_shift/su_mean 0.000
_refine_ls_structure_factor_coef Fsqd
_refine_ls_weighting_details 'w=1/[\s^2^(Fo^2^)+(0.0400P)^2^+0.8000P] where P=(Fo^2^+2Fc^2^)/3'
_refine_ls_weighting_scheme calc
_refine_ls_wR_factor_gt 0.0952
_refine_ls_wR_factor_ref 0.1096
_reflns_Friedel_coverage 0.000
_reflns_number_gt 4058
_reflns_number_total 5956
_reflns_threshold_expression 'I > 2\s(I)'
_cod_data_source_file jo7b02602_si_002.cif
_cod_data_source_block 2b
_cod_depositor_comments 'Adding full bibliography for 4033222--4033226.cif.'
_cod_database_code 4033224
_shelx_shelxl_version_number 2014/7
_shelx_space_group_comment
; 
The symmetry employed for this shelxl refinement is uniquely defined 
by the following loop, which should always be used as a source of 
symmetry information in preference to the above space-group names. 
They are only intended as comments. 
;
_shelx_estimated_absorpt_t_min 0.968
_shelx_estimated_absorpt_t_max 0.984

loop_
_space_group_symop_operation_xyz
'x, y, z'
'-x+1/2, y+1/2, -z+1/2'
'-x, -y, -z'
'x-1/2, -y-1/2, z-1/2'

loop_
_atom_site_label
_atom_site_type_symbol
_atom_site_fract_x
_atom_site_fract_y
_atom_site_fract_z
_atom_site_U_iso_or_equiv
_atom_site_adp_type
_atom_site_occupancy
_atom_site_site_symmetry_order
_atom_site_calc_flag
_atom_site_refinement_flags_posn
_atom_site_refinement_flags_adp
B1 B 0.8088(2) 0.75557(15) 0.95940(9) 0.0202(5) Uani 1 1 d . .
O1 O 1.02555(15) 0.61863(9) 1.03067(6) 0.0311(3) Uani 1 1 d . .
N1 N 0.78708(17) 0.86047(10) 0.97483(7) 0.0211(3) Uani 1 1 d . .
N2 N 0.69129(17) 0.73733(10) 0.89573(7) 0.0203(3) Uani 1 1 d . .
C1 C 0.7744(2) 0.69155(13) 1.01638(8) 0.0215(4) Uani 1 1 d . .
C2 C 0.6349(2) 0.69196(14) 1.03814(9) 0.0288(5) Uani 1 1 d . .
H2A H 0.5585 0.7342 1.0194 0.035 Uiso 1 1 calc R U
C3 C 0.6035(2) 0.63361(16) 1.08570(10) 0.0351(5) Uani 1 1 d . .
H3A H 0.5072 0.6357 1.0990 0.042 Uiso 1 1 calc R U
C4 C 0.7143(2) 0.57202(15) 1.11370(9) 0.0337(5) Uani 1 1 d . .
H4A H 0.6940 0.5316 1.1465 0.040 Uiso 1 1 calc R U
C5 C 0.8535(2) 0.56930(14) 1.09421(9) 0.0300(5) Uani 1 1 d . .
H5A H 0.9297 0.5273 1.1135 0.036 Uiso 1 1 calc R U
C6 C 0.8821(2) 0.62840(13) 1.04614(8) 0.0232(4) Uani 1 1 d . .
C7 C 1.0708(2) 0.67026(13) 0.98229(9) 0.0239(4) Uani 1 1 d . .
C8 C 1.2164(2) 0.65009(15) 0.97122(10) 0.0306(5) Uani 1 1 d . .
H8A H 1.2765 0.6048 0.9963 0.037 Uiso 1 1 calc R U
C9 C 1.2733(2) 0.69617(15) 0.92356(10) 0.0328(5) Uani 1 1 d . .
H9A H 1.3725 0.6824 0.9155 0.039 Uiso 1 1 calc R U
C10 C 1.1852(2) 0.76272(15) 0.88733(9) 0.0307(5) Uani 1 1 d . .
H10A H 1.2237 0.7950 0.8545 0.037 Uiso 1 1 calc R U
C11 C 1.0408(2) 0.78137(13) 0.89955(9) 0.0256(4) Uani 1 1 d . .
H11A H 0.9815 0.8271 0.8745 0.031 Uiso 1 1 calc R U
C12 C 0.9782(2) 0.73588(13) 0.94713(8) 0.0211(4) Uani 1 1 d . .
C13 C 0.8585(2) 0.90626(13) 1.02653(9) 0.0251(4) Uani 1 1 d . .
C14 C 0.8160(2) 0.99933(13) 1.02160(9) 0.0285(5) Uani 1 1 d . .
H14A H 0.8512 1.0458 1.0522 0.034 Uiso 1 1 calc R U
C15 C 0.7154(2) 1.01253(13) 0.96544(9) 0.0259(4) Uani 1 1 d . .
C16 C 0.6975(2) 0.92440(12) 0.93476(9) 0.0220(4) Uani 1 1 d . .
C17 C 0.6138(2) 0.89666(13) 0.87638(8) 0.0216(4) Uani 1 1 d . .
C18 C 0.6088(2) 0.80456(13) 0.85656(8) 0.0205(4) Uani 1 1 d . .
C19 C 0.5275(2) 0.76046(13) 0.80079(8) 0.0228(4) Uani 1 1 d . .
C20 C 0.5634(2) 0.66822(13) 0.80805(9) 0.0269(5) Uani 1 1 d . .
H20A H 0.5263 0.6210 0.7783 0.032 Uiso 1 1 calc R U
C21 C 0.6632(2) 0.65523(13) 0.86623(9) 0.0235(4) Uani 1 1 d . .
C22 C 0.9663(2) 0.86236(15) 1.07968(9) 0.0346(5) Uani 1 1 d . .
H22A H 1.0432 0.8273 1.0619 0.052 Uiso 1 1 calc R U
H22B H 0.9100 0.8208 1.1036 0.052 Uiso 1 1 calc R U
H22C H 1.0166 0.9101 1.1086 0.052 Uiso 1 1 calc R U
C23 C 0.6395(3) 1.10218(14) 0.94468(11) 0.0383(5) Uani 1 1 d . .
H23A H 0.6844 1.1512 0.9738 0.057 Uiso 1 1 calc R U
H23B H 0.5302 1.0976 0.9457 0.057 Uiso 1 1 calc R U
H23C H 0.6543 1.1165 0.9010 0.057 Uiso 1 1 calc R U
C24 C 0.4201(2) 0.80110(14) 0.74528(9) 0.0298(5) Uani 1 1 d . .
H24A H 0.3774 0.7518 0.7159 0.045 Uiso 1 1 calc R U
H24B H 0.4753 0.8448 0.7225 0.045 Uiso 1 1 calc R U
H24C H 0.3373 0.8332 0.7612 0.045 Uiso 1 1 calc R U
C25 C 0.7272(2) 0.56576(13) 0.89315(10) 0.0336(5) Uani 1 1 d . .
H25A H 0.8373 0.5721 0.9077 0.050 Uiso 1 1 calc R U
H25B H 0.7078 0.5181 0.8600 0.050 Uiso 1 1 calc R U
H25C H 0.6785 0.5483 0.9295 0.050 Uiso 1 1 calc R U
C26 C 0.5273(2) 0.96669(12) 0.83298(9) 0.0223(4) Uani 1 1 d . .
C27 C 0.3819(2) 0.99246(14) 0.84085(9) 0.0297(5) Uani 1 1 d . .
H27A H 0.3377 0.9663 0.8744 0.036 Uiso 1 1 calc R U
C28 C 0.3014(3) 1.05634(15) 0.79972(11) 0.0374(5) Uani 1 1 d . .
H28A H 0.2021 1.0742 0.8055 0.045 Uiso 1 1 calc R U
C29 C 0.3631(3) 1.09417(15) 0.75060(10) 0.0385(6) Uani 1 1 d . .
H29A H 0.3064 1.1375 0.7223 0.046 Uiso 1 1 calc R U
C30 C 0.5075(3) 1.06900(14) 0.74256(10) 0.0367(5) Uani 1 1 d . .
H30A H 0.5506 1.0952 0.7087 0.044 Uiso 1 1 calc R U
C31 C 0.5905(2) 1.00583(14) 0.78355(9) 0.0304(5) Uani 1 1 d . .
H31A H 0.6905 0.9892 0.7780 0.037 Uiso 1 1 calc R U
Cl1 Cl -0.01547(7) 0.90588(4) 0.74816(3) 0.04326(17) Uani 1 1 d . .
Cl2 Cl -0.25674(7) 0.81407(5) 0.65998(3) 0.05212(19) Uani 1 1 d . .
C32 C -0.1151(3) 0.80200(17) 0.72748(13) 0.0582(7) Uani 1 1 d . .
H34A H -0.0421 0.7540 0.7191 0.070 Uiso 1 1 calc R U
H34B H -0.1621 0.7813 0.7641 0.070 Uiso 1 1 calc R U

loop_
_atom_site_aniso_label
_atom_site_aniso_U_11
_atom_site_aniso_U_22
_atom_site_aniso_U_33
_atom_site_aniso_U_23
_atom_site_aniso_U_13
_atom_site_aniso_U_12
B1 0.0207(11) 0.0188(12) 0.0207(10) -0.0008(8) 0.0023(8) 0.0005(9)
O1 0.0231(7) 0.0357(9) 0.0354(8) 0.0129(6) 0.0077(6) 0.0083(6)
N1 0.0210(8) 0.0202(9) 0.0221(8) -0.0013(6) 0.0032(6) 0.0001(7)
N2 0.0193(8) 0.0181(8) 0.0228(8) -0.0011(6) 0.0016(6) 0.0008(7)
C1 0.0196(10) 0.0217(10) 0.0229(9) -0.0024(7) 0.0031(7) 0.0009(8)
C2 0.0257(11) 0.0310(12) 0.0300(11) 0.0004(8) 0.0061(8) 0.0048(9)
C3 0.0287(12) 0.0465(14) 0.0337(12) 0.0028(10) 0.0152(9) -0.0011(11)
C4 0.0409(13) 0.0348(13) 0.0268(11) 0.0057(9) 0.0103(9) -0.0036(11)
C5 0.0333(12) 0.0287(12) 0.0270(10) 0.0044(8) 0.0022(9) 0.0054(10)
C6 0.0217(10) 0.0249(11) 0.0228(9) 0.0001(8) 0.0027(8) 0.0017(9)
C7 0.0214(10) 0.0249(11) 0.0249(10) -0.0006(8) 0.0027(8) -0.0003(9)
C8 0.0219(11) 0.0328(12) 0.0360(12) -0.0038(9) 0.0025(9) 0.0055(9)
C9 0.0200(11) 0.0434(14) 0.0361(12) -0.0118(10) 0.0082(9) -0.0013(10)
C10 0.0306(12) 0.0352(13) 0.0283(11) -0.0072(9) 0.0107(9) -0.0074(10)
C11 0.0278(11) 0.0250(11) 0.0237(10) -0.0028(8) 0.0040(8) -0.0020(9)
C12 0.0199(10) 0.0220(10) 0.0206(9) -0.0050(7) 0.0010(7) -0.0018(8)
C13 0.0245(11) 0.0269(11) 0.0242(10) -0.0049(8) 0.0050(8) -0.0023(9)
C14 0.0321(12) 0.0241(11) 0.0297(10) -0.0083(8) 0.0066(9) -0.0039(9)
C15 0.0265(11) 0.0209(11) 0.0314(11) -0.0032(8) 0.0078(8) 0.0000(9)
C16 0.0216(10) 0.0190(10) 0.0263(10) 0.0008(7) 0.0067(8) 0.0033(8)
C17 0.0186(10) 0.0227(11) 0.0243(10) 0.0012(7) 0.0064(7) 0.0013(8)
C18 0.0179(10) 0.0214(10) 0.0219(9) 0.0020(7) 0.0030(7) 0.0020(8)
C19 0.0190(10) 0.0251(11) 0.0241(10) -0.0001(8) 0.0033(7) -0.0009(8)
C20 0.0278(11) 0.0256(11) 0.0256(10) -0.0060(8) 0.0002(8) -0.0030(9)
C21 0.0221(10) 0.0207(11) 0.0272(10) -0.0028(8) 0.0033(8) -0.0007(8)
C22 0.0395(13) 0.0338(13) 0.0266(11) -0.0046(9) -0.0046(9) -0.0018(10)
C23 0.0412(14) 0.0207(12) 0.0506(14) -0.0076(10) 0.0010(11) 0.0032(10)
C24 0.0288(11) 0.0324(12) 0.0258(10) 0.0000(8) -0.0018(8) -0.0017(10)
C25 0.0382(13) 0.0216(11) 0.0371(12) -0.0031(9) -0.0047(10) 0.0033(10)
C26 0.0242(10) 0.0172(10) 0.0251(10) -0.0004(7) 0.0029(8) 0.0008(8)
C27 0.0258(11) 0.0281(12) 0.0354(11) 0.0048(9) 0.0060(9) 0.0040(9)
C28 0.0285(12) 0.0327(13) 0.0482(13) 0.0037(10) -0.0007(10) 0.0093(10)
C29 0.0498(15) 0.0236(12) 0.0364(12) 0.0053(9) -0.0079(11) 0.0067(11)
C30 0.0575(16) 0.0249(12) 0.0286(11) 0.0045(9) 0.0102(10) -0.0005(11)
C31 0.0324(12) 0.0271(12) 0.0339(11) 0.0005(9) 0.0117(9) 0.0021(10)
Cl1 0.0427(3) 0.0459(4) 0.0397(3) 0.0075(2) 0.0033(3) -0.0060(3)
Cl2 0.0434(4) 0.0623(4) 0.0505(4) -0.0080(3) 0.0079(3) -0.0126(3)
C32 0.0700(19) 0.0396(15) 0.0597(17) 0.0117(12) -0.0033(14) -0.0015(14)

loop_
_atom_type_symbol
_atom_type_description
_atom_type_scat_dispersion_real
_atom_type_scat_dispersion_imag
_atom_type_scat_source
C C 0.0033 0.0016 'International Tables Vol C Tables 4.2.6.8 and 6.1.1.4'
O O 0.0106 0.0060 'International Tables Vol C Tables 4.2.6.8 and 6.1.1.4'
B B 0.0013 0.0007 'International Tables Vol C Tables 4.2.6.8 and 6.1.1.4'
Cl Cl 0.1484 0.1585 'International Tables Vol C Tables 4.2.6.8 and 6.1.1.4'
N N 0.0061 0.0033 'International Tables Vol C Tables 4.2.6.8 and 6.1.1.4'
H H 0.0000 0.0000 'International Tables Vol C Tables 4.2.6.8 and 6.1.1.4'

loop_
_geom_angle_atom_site_label_1
_geom_angle_atom_site_label_2
_geom_angle_atom_site_label_3
_geom_angle
N1 B1 N2 104.60(14)
N1 B1 C1 111.09(15)
N2 B1 C1 111.25(15)
N1 B1 C12 111.05(15)
N2 B1 C12 109.55(14)
C1 B1 C12 109.23(15)
C6 O1 C7 121.41(14)
C13 N1 C16 107.63(15)
C13 N1 B1 126.13(15)
C16 N1 B1 126.10(14)
C21 N2 C18 107.77(14)
C21 N2 B1 125.86(15)
C18 N2 B1 126.10(15)
C6 C1 C2 115.74(17)
C6 C1 B1 121.16(17)
C2 C1 B1 123.06(17)
C3 C2 C1 122.83(19)
C3 C2 H2A 118.6
C1 C2 H2A 118.6
C2 C3 C4 119.20(19)
C2 C3 H3A 120.4
C4 C3 H3A 120.4
C5 C4 C3 120.17(19)
C5 C4 H4A 119.9
C3 C4 H4A 119.9
C4 C5 C6 119.55(19)
C4 C5 H5A 120.2
C6 C5 H5A 120.2
O1 C6 C5 113.99(16)
O1 C6 C1 123.50(17)
C5 C6 C1 122.52(18)
O1 C7 C12 123.05(17)
O1 C7 C8 114.32(17)
C12 C7 C8 122.62(18)
C9 C8 C7 119.63(19)
C9 C8 H8A 120.2
C7 C8 H8A 120.2
C8 C9 C10 119.85(19)
C8 C9 H9A 120.1
C10 C9 H9A 120.1
C11 C10 C9 119.17(19)
C11 C10 H10A 120.4
C9 C10 H10A 120.4
C10 C11 C12 122.90(19)
C10 C11 H11A 118.6
C12 C11 H11A 118.6
C7 C12 C11 115.83(18)
C7 C12 B1 121.61(17)
C11 C12 B1 122.54(17)
N1 C13 C14 109.47(17)
N1 C13 C22 123.75(18)
C14 C13 C22 126.78(17)
C15 C14 C13 109.03(17)
C15 C14 H14A 125.5
C13 C14 H14A 125.5
C14 C15 C16 105.82(17)
C14 C15 C23 124.70(18)
C16 C15 C23 129.44(18)
C17 C16 N1 120.37(16)
C17 C16 C15 131.60(17)
N1 C16 C15 108.03(16)
C16 C17 C18 121.91(17)
C16 C17 C26 119.38(16)
C18 C17 C26 118.71(16)
C17 C18 N2 120.08(16)
C17 C18 C19 131.51(17)
N2 C18 C19 108.39(16)
C20 C19 C18 105.64(16)
C20 C19 C24 124.93(17)
C18 C19 C24 129.40(17)
C19 C20 C21 109.15(17)
C19 C20 H20A 125.4
C21 C20 H20A 125.4
N2 C21 C20 109.06(16)
N2 C21 C25 124.41(16)
C20 C21 C25 126.52(17)
C13 C22 H22A 109.5
C13 C22 H22B 109.5
H22A C22 H22B 109.5
C13 C22 H22C 109.5
H22A C22 H22C 109.5
H22B C22 H22C 109.5
C15 C23 H23A 109.5
C15 C23 H23B 109.5
H23A C23 H23B 109.5
C15 C23 H23C 109.5
H23A C23 H23C 109.5
H23B C23 H23C 109.5
C19 C24 H24A 109.5
C19 C24 H24B 109.5
H24A C24 H24B 109.5
C19 C24 H24C 109.5
H24A C24 H24C 109.5
H24B C24 H24C 109.5
C21 C25 H25A 109.5
C21 C25 H25B 109.5
H25A C25 H25B 109.5
C21 C25 H25C 109.5
H25A C25 H25C 109.5
H25B C25 H25C 109.5
C27 C26 C31 119.27(18)
C27 C26 C17 120.21(17)
C31 C26 C17 120.51(17)
C28 C27 C26 119.9(2)
C28 C27 H27A 120.1
C26 C27 H27A 120.1
C29 C28 C27 120.8(2)
C29 C28 H28A 119.6
C27 C28 H28A 119.6
C28 C29 C30 119.61(19)
C28 C29 H29A 120.2
C30 C29 H29A 120.2
C29 C30 C31 120.4(2)
C29 C30 H30A 119.8
C31 C30 H30A 119.8
C30 C31 C26 120.0(2)
C30 C31 H31A 120.0
C26 C31 H31A 120.0
Cl2 C32 Cl1 112.22(14)
Cl2 C32 H34A 109.2
Cl1 C32 H34A 109.2
Cl2 C32 H34B 109.2
Cl1 C32 H34B 109.2
H34A C32 H34B 107.9

loop_
_geom_bond_atom_site_label_1
_geom_bond_atom_site_label_2
_geom_bond_distance
B1 N1 1.576(3)
B1 N2 1.578(2)
B1 C1 1.594(3)
B1 C12 1.602(3)
O1 C6 1.381(2)
O1 C7 1.385(2)
N1 C13 1.342(2)
N1 C16 1.408(2)
N2 C21 1.349(2)
N2 C18 1.403(2)
C1 C6 1.395(3)
C1 C2 1.399(3)
C2 C3 1.382(3)
C2 H2A 0.9500
C3 C4 1.386(3)
C3 H3A 0.9500
C4 C5 1.374(3)
C4 H4A 0.9500
C5 C6 1.388(3)
C5 H5A 0.9500
C7 C12 1.388(3)
C7 C8 1.389(3)
C8 C9 1.379(3)
C8 H8A 0.9500
C9 C10 1.388(3)
C9 H9A 0.9500
C10 C11 1.382(3)
C10 H10A 0.9500
C11 C12 1.400(3)
C11 H11A 0.9500
C13 C14 1.402(3)
C13 C22 1.489(3)
C14 C15 1.372(3)
C14 H14A 0.9500
C15 C16 1.431(3)
C15 C23 1.497(3)
C16 C17 1.387(2)
C17 C18 1.400(3)
C17 C26 1.492(2)
C18 C19 1.425(2)
C19 C20 1.379(3)
C19 C24 1.501(2)
C20 C21 1.400(3)
C20 H20A 0.9500
C21 C25 1.491(3)
C22 H22A 0.9800
C22 H22B 0.9800
C22 H22C 0.9800
C23 H23A 0.9800
C23 H23B 0.9800
C23 H23C 0.9800
C24 H24A 0.9800
C24 H24B 0.9800
C24 H24C 0.9800
C25 H25A 0.9800
C25 H25B 0.9800
C25 H25C 0.9800
C26 C27 1.386(3)
C26 C31 1.393(3)
C27 C28 1.384(3)
C27 H27A 0.9500
C28 C29 1.373(3)
C28 H28A 0.9500
C29 C30 1.377(3)
C29 H29A 0.9500
C30 C31 1.384(3)
C30 H30A 0.9500
C31 H31A 0.9500
Cl1 C32 1.766(3)
Cl2 C32 1.742(3)
C32 H34A 0.9900
C32 H34B 0.9900

loop_
_geom_torsion_atom_site_label_1
_geom_torsion_atom_site_label_2
_geom_torsion_atom_site_label_3
_geom_torsion_atom_site_label_4
_geom_torsion
N2 B1 N1 C13 176.76(16)
C1 B1 N1 C13 56.6(2)
C12 B1 N1 C13 -65.2(2)
N2 B1 N1 C16 -8.0(2)
C1 B1 N1 C16 -128.09(18)
C12 B1 N1 C16 110.12(19)
N1 B1 N2 C21 -176.09(16)
C1 B1 N2 C21 -56.1(2)
C12 B1 N2 C21 64.8(2)
N1 B1 N2 C18 10.5(2)
C1 B1 N2 C18 130.57(18)
C12 B1 N2 C18 -108.56(19)
N1 B1 C1 C6 -124.70(18)
N2 B1 C1 C6 119.21(19)
C12 B1 C1 C6 -1.9(2)
N1 B1 C1 C2 57.8(2)
N2 B1 C1 C2 -58.3(2)
C12 B1 C1 C2 -179.37(17)
C6 C1 C2 C3 -0.4(3)
B1 C1 C2 C3 177.21(18)
C1 C2 C3 C4 0.4(3)
C2 C3 C4 C5 0.0(3)
C3 C4 C5 C6 -0.2(3)
C7 O1 C6 C5 177.92(16)
C7 O1 C6 C1 -1.9(3)
C4 C5 C6 O1 -179.67(18)
C4 C5 C6 C1 0.2(3)
C2 C1 C6 O1 179.98(17)
B1 C1 C6 O1 2.3(3)
C2 C1 C6 C5 0.2(3)
B1 C1 C6 C5 -177.52(17)
C6 O1 C7 C12 1.3(3)
C6 O1 C7 C8 -177.94(17)
O1 C7 C8 C9 179.10(17)
C12 C7 C8 C9 -0.1(3)
C7 C8 C9 C10 0.4(3)
C8 C9 C10 C11 -0.3(3)
C9 C10 C11 C12 -0.1(3)
O1 C7 C12 C11 -179.43(16)
C8 C7 C12 C11 -0.3(3)
O1 C7 C12 B1 -1.1(3)
C8 C7 C12 B1 178.05(18)
C10 C11 C12 C7 0.4(3)
C10 C11 C12 B1 -177.93(17)
N1 B1 C12 C7 124.17(18)
N2 B1 C12 C7 -120.79(18)
C1 B1 C12 C7 1.3(2)
N1 B1 C12 C11 -57.6(2)
N2 B1 C12 C11 57.4(2)
C1 B1 C12 C11 179.51(16)
C16 N1 C13 C14 0.7(2)
B1 N1 C13 C14 176.69(17)
C16 N1 C13 C22 -178.90(18)
B1 N1 C13 C22 -2.9(3)
N1 C13 C14 C15 0.0(2)
C22 C13 C14 C15 179.59(19)
C13 C14 C15 C16 -0.7(2)
C13 C14 C15 C23 177.28(19)
C13 N1 C16 C17 178.09(17)
B1 N1 C16 C17 2.1(3)
C13 N1 C16 C15 -1.1(2)
B1 N1 C16 C15 -177.13(16)
C14 C15 C16 C17 -178.0(2)
C23 C15 C16 C17 4.2(4)
C14 C15 C16 N1 1.1(2)
C23 C15 C16 N1 -176.7(2)
N1 C16 C17 C18 3.2(3)
C15 C16 C17 C18 -177.76(19)
N1 C16 C17 C26 -176.31(16)
C15 C16 C17 C26 2.7(3)
C16 C17 C18 N2 -0.8(3)
C26 C17 C18 N2 178.78(16)
C16 C17 C18 C19 177.32(19)
C26 C17 C18 C19 -3.1(3)
C21 N2 C18 C17 178.39(17)
B1 N2 C18 C17 -7.3(3)
C21 N2 C18 C19 -0.1(2)
B1 N2 C18 C19 174.26(16)
C17 C18 C19 C20 -178.2(2)
N2 C18 C19 C20 0.0(2)
C17 C18 C19 C24 -0.1(3)
N2 C18 C19 C24 178.20(18)
C18 C19 C20 C21 0.1(2)
C24 C19 C20 C21 -178.22(18)
C18 N2 C21 C20 0.1(2)
B1 N2 C21 C20 -174.23(17)
C18 N2 C21 C25 -178.62(18)
B1 N2 C21 C25 7.0(3)
C19 C20 C21 N2 -0.1(2)
C19 C20 C21 C25 178.60(19)
C16 C17 C26 C27 -85.1(2)
C18 C17 C26 C27 95.3(2)
C16 C17 C26 C31 95.9(2)
C18 C17 C26 C31 -83.7(2)
C31 C26 C27 C28 0.1(3)
C17 C26 C27 C28 -178.92(18)
C26 C27 C28 C29 0.6(3)
C27 C28 C29 C30 -0.7(3)
C28 C29 C30 C31 0.1(3)
C29 C30 C31 C26 0.6(3)
C27 C26 C31 C30 -0.7(3)
C17 C26 C31 C30 178.34(18)
